data_7251503
loop_
_publ_author_name
'Korobeynikov, Nikita A.'
'Usoltsev, Andrey N.'
'Sokolov, Maxim N.'
'Novikov, Alexander S.'
'Adonin, Sergey A.'

_publ_section_title
;
 Supramolecular diiodo-chlorometalates(iii) of group 15 elements with
 halogen-substituted pyridiniums: an interplay of cation&#x22EF;anion and
 I2&#x22EF;halometalate halogen bonds
;
_journal_issue 7
_journal_name_full CrystEngComm
_journal_page_first 1197
_journal_page_last 1205
_journal_paper_doi 10.1039/D5CE01065A
_journal_volume 28
_journal_year 2026
_chemical_formula_moiety 'Cl4 Sb, I2, Cl, 2(C5 H5 Cl N)'
_chemical_formula_sum 'C10 H10 Cl7 I2 N2 Sb'
_chemical_formula_weight 781.90
_space_group_crystal_system monoclinic
_space_group_IT_number 14
_space_group_name_Hall '-P 2yn'
_space_group_name_H-M_alt 'P 1 21/n 1'
_atom_sites_solution_hydrogens geom
_atom_sites_solution_primary dual
_audit_creation_date 2025-10-31
_audit_creation_method
;
Olex2 1.5
(compiled 2025.07.13 svn.rb7424aed for OlexSys, GUI svn.r7314)
;
_audit_update_record
;
2025-10-31 deposited with the CCDC.	2026-01-05 downloaded from the CCDC.
;
_cell_angle_alpha 90
_cell_angle_beta 96.1310(10)
_cell_angle_gamma 90
_cell_formula_units_Z 4
_cell_length_a 14.5435(3)
_cell_length_b 7.1608(2)
_cell_length_c 20.8200(4)
_cell_measurement_reflns_used 7152
_cell_measurement_temperature 150.00
_cell_measurement_theta_max 29.47
_cell_measurement_theta_min 2.82
_cell_volume 2155.86(9)
_computing_molecular_graphics 'Olex2 1.5 (Dolomanov et al., 2009)'
_computing_publication_material 'Olex2 1.5 (Dolomanov et al., 2009)'
_computing_structure_refinement 'SHELXL 2017/1 (Sheldrick, 2015)'
_computing_structure_solution 'SHELXT 2014/5 (Sheldrick, 2014)'
_diffrn_ambient_temperature 150.00
_diffrn_detector PIXEL
_diffrn_detector_area_resol_mean 7.41
_diffrn_detector_type 'Bruker PHOTON III area detector'
_diffrn_measured_fraction_theta_full 0.999
_diffrn_measured_fraction_theta_max 0.996
_diffrn_measurement_device 'three-circle diffractometer'
_diffrn_measurement_device_type 'Bruker D8 Venture diffractometer'
_diffrn_measurement_method 'phi and omega scans'
_diffrn_radiation_monochromator 'Incoatec HELIOS multilayer mirrors'
_diffrn_radiation_type MoK\a
_diffrn_radiation_wavelength 0.71073
_diffrn_reflns_av_R_equivalents 0.0458
_diffrn_reflns_av_unetI/netI 0.0425
_diffrn_reflns_Laue_measured_fraction_full 0.999
_diffrn_reflns_Laue_measured_fraction_max 0.996
_diffrn_reflns_limit_h_max 20
_diffrn_reflns_limit_h_min -19
_diffrn_reflns_limit_k_max 10
_diffrn_reflns_limit_k_min -10
_diffrn_reflns_limit_l_max 29
_diffrn_reflns_limit_l_min -24
_diffrn_reflns_number 27709
_diffrn_reflns_point_group_measured_fraction_full 0.999
_diffrn_reflns_point_group_measured_fraction_max 0.996
_diffrn_reflns_theta_full 25.242
_diffrn_reflns_theta_max 30.569
_diffrn_reflns_theta_min 1.629
_diffrn_source 'Incoatec IuS3.0 microfocus X-ray tube'
_diffrn_source_current 1.4
_diffrn_source_power 0.07
_diffrn_source_voltage 50.0
_exptl_absorpt_coefficient_mu 5.007
_exptl_absorpt_correction_T_max 0.7461
_exptl_absorpt_correction_T_min 0.5804
_exptl_absorpt_correction_type multi-scan
_exptl_absorpt_process_details
;
SADABS-2016/2 (Bruker,2016/2) was used for absorption correction.
wR2(int) was 0.0827 before and 0.0541 after correction.
The Ratio of minimum to maximum transmission is 0.7779.
The \l/2 correction factor is Not present.
;
_exptl_crystal_colour orange
_exptl_crystal_colour_primary orange
_exptl_crystal_density_diffrn 2.409
_exptl_crystal_description needle
_exptl_crystal_F_000 1440
_exptl_crystal_size_max 0.11
_exptl_crystal_size_mid 0.02
_exptl_crystal_size_min 0.01
_refine_diff_density_max 0.827
_refine_diff_density_min -1.006
_refine_diff_density_rms 0.153
_refine_ls_extinction_method none
_refine_ls_goodness_of_fit_ref 1.057
_refine_ls_hydrogen_treatment constr
_refine_ls_matrix_type full
_refine_ls_number_parameters 199
_refine_ls_number_reflns 6592
_refine_ls_number_restraints 0
_refine_ls_restrained_S_all 1.057
_refine_ls_R_factor_all 0.0466
_refine_ls_R_factor_gt 0.0324
_refine_ls_shift/su_max 0.002
_refine_ls_shift/su_mean 0.000
_refine_ls_structure_factor_coef Fsqd
_refine_ls_weighting_details 'w=1/[\s^2^(Fo^2^)+(0.0139P)^2^+0.1400P] where P=(Fo^2^+2Fc^2^)/3'
_refine_ls_weighting_scheme calc
_refine_ls_wR_factor_gt 0.0526
_refine_ls_wR_factor_ref 0.0579
_reflns_Friedel_coverage 0.000
_reflns_number_gt 5125
_reflns_number_total 6592
_reflns_threshold_expression 'I > 2\s(I)'
_cod_data_source_file d5ce01065a2.cif
_cod_data_source_block nk1203
_cod_depositor_comments 'Adding full bibliography for 7251502--7251505.cif.'
_cod_database_code 7251503
_shelx_shelxl_version_number 2017/1
_shelx_space_group_comment
;
The symmetry employed for this shelxl refinement is uniquely defined
by the following loop, which should always be used as a source of
symmetry information in preference to the above space-group names.
They are only intended as comments.
;
_shelx_estimated_absorpt_t_max 0.952
_shelx_estimated_absorpt_t_min 0.609
_olex2_refinement_description
;
1. Fixed Uiso
 At 1.2 times of:
  All C(H) groups, All N(H) groups
2.a Aromatic/amide H refined with riding coordinates:
 N1(H1), N2(H2), C3(H3), C4(H4), C5(H5), C1(H1A), C6(H6), C10(H10), C8(H8),
 C9(H9)
;
_olex2_submission_special_instructions 'No special instructions were received'

loop_
_space_group_symop_operation_xyz
'x, y, z'
'-x+1/2, y+1/2, -z+1/2'
'-x, -y, -z'
'x-1/2, -y-1/2, z-1/2'

loop_
_atom_site_label
_atom_site_type_symbol
_atom_site_fract_x
_atom_site_fract_y
_atom_site_fract_z
_atom_site_U_iso_or_equiv
_atom_site_adp_type
_atom_site_occupancy
_atom_site_site_symmetry_order
_atom_site_calc_flag
_atom_site_refinement_flags_posn
_atom_site_refinement_flags_adp
_atom_site_refinement_flags_occupancy
_atom_site_disorder_assembly
_atom_site_disorder_group
Sb1 Sb 0.74199(2) 0.24944(3) 0.64345(2) 0.01947(5) Uani 1 1 d . . . . .
I1 I 0.34128(2) 0.28088(3) 0.61142(2) 0.02680(6) Uani 1 1 d . . . . .
I2 I 0.15291(2) 0.30767(4) 0.60124(2) 0.03943(7) Uani 1 1 d . . . . .
Cl4 Cl 0.73711(5) 0.46251(11) 0.55369(3) 0.02325(16) Uani 1 1 d . . . . .
Cl5 Cl 0.91183(6) 0.25289(12) 0.65517(4) 0.02794(18) Uani 1 1 d . . . . .
Cl3 Cl 0.74079(6) 0.58683(12) 0.71468(4) 0.03034(19) Uani 1 1 d . . . . .
Cl2 Cl 0.74098(6) -0.01712(11) 0.56763(4) 0.02833(18) Uani 1 1 d . . . . .
Cl1 Cl 0.53998(6) 0.24553(13) 0.62755(4) 0.0338(2) Uani 1 1 d . . . . .
Cl7 Cl 0.42317(8) 0.29402(16) 0.98660(5) 0.0510(3) Uani 1 1 d . . . . .
Cl6 Cl 0.34829(8) 0.79185(16) 0.71367(5) 0.0526(3) Uani 1 1 d . . . . .
N1 N 0.5669(2) 0.7314(4) 0.62240(14) 0.0316(7) Uani 1 1 d . . . . .
H1 H 0.626122 0.709702 0.633123 0.038 Uiso 1 1 calc R U . . .
N2 N 0.5880(2) 0.2346(4) 0.85199(14) 0.0321(7) Uani 1 1 d . . . . .
H2 H 0.646653 0.206768 0.850478 0.038 Uiso 1 1 calc R U . . .
C3 C 0.3846(2) 0.7920(5) 0.58856(16) 0.0287(8) Uani 1 1 d . . . . .
H3 H 0.320484 0.812356 0.576884 0.034 Uiso 1 1 calc R U . . .
C4 C 0.4444(2) 0.7785(4) 0.54221(16) 0.0272(7) Uani 1 1 d . . . . .
H4 H 0.421863 0.790373 0.497857 0.033 Uiso 1 1 calc R U . . .
C5 C 0.5361(3) 0.7480(5) 0.55970(17) 0.0303(8) Uani 1 1 d . . . . .
H5 H 0.577777 0.738588 0.527715 0.036 Uiso 1 1 calc R U . . .
C7 C 0.4654(2) 0.2855(5) 0.91280(17) 0.0296(8) Uani 1 1 d . . . . .
C2 C 0.4196(2) 0.7753(5) 0.65272(16) 0.0290(8) Uani 1 1 d . . . . .
C1 C 0.5115(3) 0.7463(5) 0.66924(17) 0.0309(8) Uani 1 1 d . . . . .
H1A H 0.535771 0.736883 0.713327 0.037 Uiso 1 1 calc R U . . .
C6 C 0.5567(2) 0.2438(5) 0.90956(17) 0.0303(8) Uani 1 1 d . . . . .
H6 H 0.596905 0.221858 0.947827 0.036 Uiso 1 1 calc R U . . .
C10 C 0.5362(3) 0.2649(5) 0.79681(18) 0.0399(10) Uani 1 1 d . . . . .
H10 H 0.562024 0.256887 0.756874 0.048 Uiso 1 1 calc R U . . .
C8 C 0.4090(3) 0.3183(6) 0.8566(2) 0.0439(10) Uani 1 1 d . . . . .
H8 H 0.345581 0.347838 0.858134 0.053 Uiso 1 1 calc R U . . .
C9 C 0.4448(3) 0.3080(6) 0.79823(19) 0.0479(11) Uani 1 1 d . . . . .
H9 H 0.406338 0.330637 0.759182 0.057 Uiso 1 1 calc R U . . .

loop_
_atom_site_aniso_label
_atom_site_aniso_U_11
_atom_site_aniso_U_22
_atom_site_aniso_U_33
_atom_site_aniso_U_23
_atom_site_aniso_U_13
_atom_site_aniso_U_12
Sb1 0.01958(10) 0.02460(11) 0.01405(10) 0.00128(8) 0.00101(8) -0.00001(9)
I1 0.03334(13) 0.02557(11) 0.02132(11) 0.00027(8) 0.00212(9) -0.00081(9)
I2 0.03421(14) 0.05048(17) 0.03347(14) 0.00357(11) 0.00306(11) 0.00556(12)
Cl4 0.0276(4) 0.0252(4) 0.0168(4) 0.0031(3) 0.0019(3) 0.0002(3)
Cl5 0.0220(4) 0.0368(5) 0.0245(4) 0.0009(3) 0.0002(3) 0.0013(4)
Cl3 0.0302(5) 0.0393(5) 0.0215(4) -0.0079(3) 0.0028(3) -0.0001(4)
Cl2 0.0304(5) 0.0242(4) 0.0302(4) -0.0035(3) 0.0022(3) -0.0007(3)
Cl1 0.0304(5) 0.0422(5) 0.0288(4) -0.0009(4) 0.0034(4) -0.0035(4)
Cl7 0.0520(7) 0.0663(7) 0.0395(6) -0.0142(5) 0.0268(5) -0.0164(5)
Cl6 0.0547(7) 0.0706(8) 0.0356(6) 0.0022(5) 0.0196(5) 0.0061(6)
N1 0.0248(15) 0.0308(16) 0.0379(18) 0.0004(13) -0.0023(13) 0.0022(13)
N2 0.0310(17) 0.0355(17) 0.0317(17) 0.0014(13) 0.0123(13) 0.0057(14)
C3 0.0262(18) 0.0291(18) 0.0292(18) -0.0012(14) -0.0044(15) -0.0014(15)
C4 0.0335(19) 0.0268(18) 0.0197(16) -0.0015(13) -0.0046(14) -0.0040(15)
C5 0.0318(19) 0.0334(19) 0.0260(18) -0.0040(15) 0.0042(15) -0.0013(16)
C7 0.0311(19) 0.0322(19) 0.0268(18) -0.0041(14) 0.0098(15) -0.0077(16)
C2 0.033(2) 0.0292(19) 0.0250(18) -0.0015(14) 0.0053(15) 0.0000(16)
C1 0.039(2) 0.0298(19) 0.0225(17) 0.0005(14) -0.0054(15) 0.0001(17)
C6 0.0280(18) 0.037(2) 0.0263(18) 0.0030(15) 0.0030(14) -0.0021(16)
C10 0.056(3) 0.043(2) 0.0224(19) -0.0015(16) 0.0118(18) 0.000(2)
C8 0.027(2) 0.057(3) 0.047(3) -0.009(2) -0.0012(18) 0.0031(19)
C9 0.054(3) 0.056(3) 0.031(2) -0.0041(19) -0.011(2) 0.001(2)

loop_
_atom_type_symbol
_atom_type_description
_atom_type_scat_dispersion_real
_atom_type_scat_dispersion_imag
_atom_type_scat_source
C C 0.0033 0.0016 'International Tables Vol C Tables 4.2.6.8 and 6.1.1.4'
H H 0.0000 0.0000 'International Tables Vol C Tables 4.2.6.8 and 6.1.1.4'
Cl Cl 0.1484 0.1585 'International Tables Vol C Tables 4.2.6.8 and 6.1.1.4'
I I -0.4742 1.8119 'International Tables Vol C Tables 4.2.6.8 and 6.1.1.4'
N N 0.0061 0.0033 'International Tables Vol C Tables 4.2.6.8 and 6.1.1.4'
Sb Sb -0.5866 1.5461 'International Tables Vol C Tables 4.2.6.8 and 6.1.1.4'

loop_
_geom_angle_atom_site_label_1
_geom_angle_atom_site_label_2
_geom_angle_atom_site_label_3
_geom_angle
_geom_angle_site_symmetry_1
_geom_angle_site_symmetry_3
_geom_angle_publ_flag
Cl4 Sb1 Cl5 90.96(3) . . ?
Cl4 Sb1 Cl3 82.22(3) . . ?
Cl4 Sb1 Cl2 89.77(3) . . ?
Cl5 Sb1 Cl3 90.10(3) . . ?
Cl5 Sb1 Cl2 90.49(3) . . ?
Cl2 Sb1 Cl3 171.98(3) . . ?
C5 N1 H1 118.7 . . ?
C1 N1 H1 118.7 . . ?
C1 N1 C5 122.7(3) . . ?
C6 N2 H2 118.1 . . ?
C10 N2 H2 118.1 . . ?
C10 N2 C6 123.9(3) . . ?
C4 C3 H3 120.7 . . ?
C4 C3 C2 118.6(3) . . ?
C2 C3 H3 120.7 . . ?
C3 C4 H4 120.0 . . ?
C5 C4 C3 120.0(3) . . ?
C5 C4 H4 120.0 . . ?
N1 C5 C4 119.4(3) . . ?
N1 C5 H5 120.3 . . ?
C4 C5 H5 120.3 . . ?
C6 C7 Cl7 119.6(3) . . ?
C6 C7 C8 119.3(3) . . ?
C8 C7 Cl7 121.2(3) . . ?
C3 C2 Cl6 121.1(3) . . ?
C1 C2 Cl6 118.4(3) . . ?
C1 C2 C3 120.5(3) . . ?
N1 C1 C2 118.8(3) . . ?
N1 C1 H1A 120.6 . . ?
C2 C1 H1A 120.6 . . ?
N2 C6 C7 118.9(3) . . ?
N2 C6 H6 120.6 . . ?
C7 C6 H6 120.6 . . ?
N2 C10 H10 120.6 . . ?
N2 C10 C9 118.9(4) . . ?
C9 C10 H10 120.6 . . ?
C7 C8 H8 120.2 . . ?
C9 C8 C7 119.7(4) . . ?
C9 C8 H8 120.2 . . ?
C10 C9 C8 119.5(4) . . ?
C10 C9 H9 120.3 . . ?
C8 C9 H9 120.3 . . ?

loop_
_geom_bond_atom_site_label_1
_geom_bond_atom_site_label_2
_geom_bond_distance
_geom_bond_site_symmetry_2
_geom_bond_publ_flag
Sb1 Cl4 2.4077(7) . ?
Sb1 Cl5 2.4562(8) . ?
Sb1 Cl3 2.8359(9) . ?
Sb1 Cl2 2.4760(8) . ?
I1 I2 2.7319(3) . ?
Cl7 C7 1.716(3) . ?
Cl6 C2 1.727(4) . ?
N1 H1 0.8800 . ?
N1 C5 1.339(4) . ?
N1 C1 1.334(4) . ?
N2 H2 0.8800 . ?
N2 C6 1.329(4) . ?
N2 C10 1.323(5) . ?
C3 H3 0.9500 . ?
C3 C4 1.369(5) . ?
C3 C2 1.383(5) . ?
C4 H4 0.9500 . ?
C4 C5 1.362(5) . ?
C5 H5 0.9500 . ?
C7 C6 1.369(5) . ?
C7 C8 1.376(5) . ?
C2 C1 1.360(5) . ?
C1 H1A 0.9500 . ?
C6 H6 0.9500 . ?
C10 H10 0.9500 . ?
C10 C9 1.369(6) . ?
C8 H8 0.9500 . ?
C8 C9 1.374(5) . ?
C9 H9 0.9500 . ?

loop_
_geom_hbond_atom_site_label_D
_geom_hbond_atom_site_label_H
_geom_hbond_atom_site_label_A
_geom_hbond_distance_DH
_geom_hbond_distance_HA
_geom_hbond_distance_DA
_geom_hbond_angle_DHA
_geom_hbond_site_symmetry_A
_geom_hbond_publ_flag
N1 H1 Cl3 0.88 2.42 3.181(3) 145.7 . yes
N2 H2 Cl3 0.88 2.39 3.160(3) 145.7 2_646 yes

loop_
_geom_torsion_atom_site_label_1
_geom_torsion_atom_site_label_2
_geom_torsion_atom_site_label_3
_geom_torsion_atom_site_label_4
_geom_torsion
_geom_torsion_site_symmetry_1
_geom_torsion_site_symmetry_2
_geom_torsion_site_symmetry_3
_geom_torsion_site_symmetry_4
_geom_torsion_publ_flag
Cl7 C7 C6 N2 178.9(3) . . . . ?
Cl7 C7 C8 C9 -179.2(3) . . . . ?
Cl6 C2 C1 N1 179.3(3) . . . . ?
N2 C10 C9 C8 -0.2(6) . . . . ?
C3 C4 C5 N1 0.0(5) . . . . ?
C3 C2 C1 N1 -1.0(5) . . . . ?
C4 C3 C2 Cl6 179.7(3) . . . . ?
C4 C3 C2 C1 0.1(5) . . . . ?
C5 N1 C1 C2 1.6(5) . . . . ?
C7 C8 C9 C10 0.1(6) . . . . ?
C2 C3 C4 C5 0.4(5) . . . . ?
C1 N1 C5 C4 -1.1(5) . . . . ?
C6 N2 C10 C9 -0.1(6) . . . . ?
C6 C7 C8 C9 0.3(6) . . . . ?
C10 N2 C6 C7 0.5(5) . . . . ?
C8 C7 C6 N2 -0.6(5) . . . . ?
